data_4086137
loop_
_publ_author_name
'Bailey, Wilson D.'
'Luconi, Lapo'
'Rossin, Andrea'
'Yakhvarov, Dmitry'
'Flowers, Sarah E.'
'Kaminsky, Werner'
'Kemp, Richard A.'
'Giambastiani, Giuliano'
'Goldberg, Karen I.'

_publ_section_title
;
 Pyrazole-Based PCN Pincer Complexes of Palladium(II): Mono- and Dinuclear
 Hydroxide Complexes and Ligand Rollover C--H Activation
;
_journal_issue 16
_journal_name_full Organometallics
_journal_page_first 3998
_journal_paper_doi 10.1021/acs.organomet.5b00355
_journal_volume 34
_journal_year 2015
_chemical_absolute_configuration unk
_chemical_compound_source 'synthesis as described'
_chemical_formula_moiety 'C36 H52 B1 Cl F4 N4 P2 Pd2,2(C H2 Cl2)'
_chemical_formula_sum 'C38 H56 B Cl5 F4 N4 P2 Pd2'
_chemical_formula_weight 1107.67
_space_group_IT_number 33
_symmetry_cell_setting orthorhombic
_symmetry_Int_Tables_number 33
_symmetry_space_group_name_Hall 'P 2c -2n'
_symmetry_space_group_name_H-M 'P n a 21'
_atom_sites_solution_hydrogens geom
_audit_creation_date 2015-01-28T17:33:32-00:00
_audit_creation_method 'WinGX routine CIF_UPDATE'
_cell_angle_alpha 90
_cell_angle_beta 90
_cell_angle_gamma 90
_cell_formula_units_Z 4
_cell_length_a 30.989(2)
_cell_length_b 12.597(10)
_cell_length_c 11.852(9)
_cell_measurement_reflns_used 3026
_cell_measurement_temperature 120(2)
_cell_measurement_theta_max 26.8087
_cell_measurement_theta_min 4.153
_cell_measurement_wavelength 0.71073
_cell_volume 4627(5)
_computing_cell_refinement
;
        CrysAlisPro, Oxford Diffraction Ltd.,
        Version 1.171.34.41 (release 13-09-2010 CrysAlis171 .NET)
        (compiled Sep 13 2010,14:28:38)
;
_computing_data_collection
;
        CrysAlisPro, Oxford Diffraction Ltd.,
        Version 1.171.34.41 (release 13-09-2010 CrysAlis171 .NET)
        (compiled Sep 13 2010,14:28:38)
;
_computing_data_reduction
;
        CrysAlisPro, Oxford Diffraction Ltd.,
        Version 1.171.34.41 (release 13-09-2010 CrysAlis171 .NET)
        (compiled Sep 13 2010,14:28:38)
;
_computing_molecular_graphics 'Ortep-3 for Windows (Farrugia, 1997)'
_computing_publication_material 'WinGX publication routines (Farrugia, 1999)'
_computing_structure_refinement 'SHELXL-2014/6 (Sheldrick, 2014)'
_diffrn_ambient_temperature 120(2)
_diffrn_detector_area_resol_mean 16.4547
_diffrn_measured_fraction_theta_full 0.971
_diffrn_measured_fraction_theta_max 0.862
_diffrn_measurement_device_type 'Xcalibur, Sapphire3'
_diffrn_measurement_method '\w scans'
_diffrn_orient_matrix_UB_11 0.0226311
_diffrn_orient_matrix_UB_12 -0.002137
_diffrn_orient_matrix_UB_13 -0.0091368
_diffrn_orient_matrix_UB_21 0.0015865
_diffrn_orient_matrix_UB_22 0.0550917
_diffrn_orient_matrix_UB_23 0.0113276
_diffrn_orient_matrix_UB_31 0.0032071
_diffrn_orient_matrix_UB_32 -0.0111458
_diffrn_orient_matrix_UB_33 0.0580545
_diffrn_radiation_monochromator graphite
_diffrn_radiation_probe x-ray
_diffrn_radiation_type MoK\a
_diffrn_radiation_wavelength 0.71069
_diffrn_reflns_av_R_equivalents 0.1177
_diffrn_reflns_av_unetI/netI 0.277
_diffrn_reflns_Laue_measured_fraction_full 0.971
_diffrn_reflns_Laue_measured_fraction_max 0.862
_diffrn_reflns_limit_h_max 38
_diffrn_reflns_limit_h_min -34
_diffrn_reflns_limit_k_max 14
_diffrn_reflns_limit_k_min -14
_diffrn_reflns_limit_l_max 14
_diffrn_reflns_limit_l_min -14
_diffrn_reflns_number 21117
_diffrn_reflns_point_group_measured_fraction_full 0.84
_diffrn_reflns_point_group_measured_fraction_max 0.725
_diffrn_reflns_theta_full 25
_diffrn_reflns_theta_max 26.865
_diffrn_reflns_theta_min 4.161
_exptl_absorpt_coefficient_mu 1.184
_exptl_absorpt_correction_T_max 1
_exptl_absorpt_correction_T_min 0.96846
_exptl_absorpt_correction_type multi-scan
_exptl_absorpt_process_details
;
        CrysAlisPro, Oxford Diffraction Ltd.,
        Version 1.171.34.41 (release 13-09-2010 CrysAlis171 .NET)
        (compiled Sep 13 2010,14:28:38)
        Empirical absorption correction using spherical harmonics,
 implemented in SCALE3 ABSPACK scaling algorithm.
;
_exptl_crystal_colour colourless
_exptl_crystal_density_diffrn 1.59
_exptl_crystal_density_method 'not measured'
_exptl_crystal_description prism
_exptl_crystal_F_000 2240
_exptl_crystal_size_max 0.03
_exptl_crystal_size_mid 0.01
_exptl_crystal_size_min 0.01
_refine_diff_density_max 0.943
_refine_diff_density_min -0.703
_refine_diff_density_rms 0.167
_refine_ls_abs_structure_details
;
 Flack x determined using 1291 quotients [(I+)-(I-)]/[(I+)+(I-)]
 (Parsons, Flack and Wagner, Acta Cryst. B69 (2013) 249-259).
;
_refine_ls_abs_structure_Flack -0.03(5)
_refine_ls_extinction_method none
_refine_ls_goodness_of_fit_ref 1.03
_refine_ls_hydrogen_treatment constr
_refine_ls_matrix_type full
_refine_ls_number_parameters 517
_refine_ls_number_reflns 7191
_refine_ls_number_restraints 1
_refine_ls_restrained_S_all 1.03
_refine_ls_R_factor_all 0.1417
_refine_ls_R_factor_gt 0.0703
_refine_ls_shift/su_max 0
_refine_ls_shift/su_mean 0
_refine_ls_structure_factor_coef Fsqd
_refine_ls_weighting_details 'w=1/[\s^2^(Fo^2^)+(0.0380P)^2^+0.1969P] where P=(Fo^2^+2Fc^2^)/3'
_refine_ls_weighting_scheme calc
_refine_ls_wR_factor_gt 0.1102
_refine_ls_wR_factor_ref 0.1441
_reflns_number_gt 4391
_reflns_number_total 7191
_reflns_threshold_expression 'I > 2\s(I)'
_cod_data_source_file om5b00355_si_003.cif
_cod_data_source_block 6a
_cod_depositor_comments 'Adding full bibliography for 4086135--4086143.cif.'
_cod_original_cell_volume 4627(8)
_cod_original_formula_sum 'C38 H56 B1 Cl5 F4 N4 P2 Pd2'
_cod_database_code 4086137

loop_
_symmetry_equiv_pos_as_xyz
'x, y, z'
'-x, -y, z+1/2'
'-x+1/2, y+1/2, z+1/2'
'x+1/2, -y+1/2, z'

loop_
_atom_site_label
_atom_site_type_symbol
_atom_site_fract_x
_atom_site_fract_y
_atom_site_fract_z
_atom_site_U_iso_or_equiv
_atom_site_adp_type
_atom_site_occupancy
_atom_site_calc_flag
C1 C 0.2950(5) -0.1559(13) 0.4293(13) 0.021(4) Uani 1 d
C2 C 0.2640(6) -0.0784(14) 0.4419(13) 0.029(4) Uani 1 d
C3 C 0.2249(5) -0.0972(13) 0.4978(13) 0.027(4) Uani 1 d
H3 H 0.2033 -0.0439 0.5046 0.032 Uiso 1 calc
C4 C 0.2193(6) -0.2002(14) 0.5437(14) 0.031(5) Uani 1 d
H4 H 0.1936 -0.2166 0.5837 0.037 Uiso 1 calc
C5 C 0.2497(5) -0.2748(14) 0.5316(13) 0.028(4) Uani 1 d
H5 H 0.2451 -0.3432 0.5633 0.033 Uiso 1 calc
C6 C 0.2876(5) -0.2552(13) 0.4745(14) 0.026(4) Uani 1 d
C7 C 0.2507(5) 0.1110(14) 0.3803(14) 0.034(5) Uani 1 d
H7 H 0.2218 0.1217 0.4043 0.041 Uiso 1 calc
C8 C 0.2757(5) 0.1849(14) 0.3270(15) 0.036(5) Uani 1 d
H8 H 0.2685 0.2556 0.3066 0.043 Uiso 1 calc
C9 C 0.3153(5) 0.1295(14) 0.3094(13) 0.035(5) Uani 1 d
H9 H 0.3399 0.1597 0.2738 0.042 Uiso 1 calc
C10 C 0.3244(5) -0.3342(13) 0.4650(13) 0.031(5) Uani 1 d
H10A H 0.3132 -0.4039 0.44 0.037 Uiso 1 calc
H10B H 0.3384 -0.3436 0.5394 0.037 Uiso 1 calc
C11 C 0.4171(5) -0.3194(15) 0.4278(14) 0.035(5) Uani 1 d
C12 C 0.4540(5) -0.3003(12) 0.3454(16) 0.035(4) Uani 1 d
H12A H 0.4511 -0.2295 0.3119 0.053 Uiso 1 calc
H12B H 0.4531 -0.354 0.2857 0.053 Uiso 1 calc
H12C H 0.4816 -0.305 0.3856 0.053 Uiso 1 calc
C13 C 0.4226(5) -0.2417(15) 0.5277(14) 0.039(5) Uani 1 d
H13A H 0.4503 -0.2553 0.5652 0.059 Uiso 1 calc
H13B H 0.399 -0.252 0.5816 0.059 Uiso 1 calc
H13C H 0.4221 -0.1686 0.4995 0.059 Uiso 1 calc
C14 C 0.4184(5) -0.4346(13) 0.4707(15) 0.036(5) Uani 1 d
H14A H 0.4128 -0.4832 0.4078 0.055 Uiso 1 calc
H14B H 0.3962 -0.4444 0.5288 0.055 Uiso 1 calc
H14C H 0.4468 -0.4496 0.5029 0.055 Uiso 1 calc
C15 C 0.3524(4) -0.3561(13) 0.2269(16) 0.028(4) Uani 1 d
C16 C 0.3617(5) -0.4749(12) 0.2313(16) 0.038(4) Uani 1 d
H16A H 0.3491 -0.505 0.3 0.057 Uiso 1 calc
H16B H 0.393 -0.4864 0.2318 0.057 Uiso 1 calc
H16C H 0.349 -0.5095 0.1651 0.057 Uiso 1 calc
C17 C 0.3046(5) -0.3409(13) 0.2054(16) 0.043(5) Uani 1 d
H17A H 0.2978 -0.3622 0.1279 0.065 Uiso 1 calc
H17B H 0.2971 -0.2661 0.2162 0.065 Uiso 1 calc
H17C H 0.2881 -0.3848 0.2583 0.065 Uiso 1 calc
C18 C 0.3779(6) -0.3052(14) 0.1311(15) 0.044(5) Uani 1 d
H18A H 0.4088 -0.3088 0.1484 0.066 Uiso 1 calc
H18B H 0.3693 -0.2308 0.1229 0.066 Uiso 1 calc
H18C H 0.3722 -0.3434 0.0607 0.066 Uiso 1 calc
C19 C 0.4485(5) 0.2832(14) 0.1790(14) 0.029(5) Uani 1 d
C20 C 0.4764(5) 0.3475(13) 0.2379(15) 0.026(4) Uani 1 d
C21 C 0.4874(5) 0.4463(12) 0.1938(13) 0.027(4) Uani 1 d
H21 H 0.507 0.4905 0.2339 0.032 Uiso 1 calc
C22 C 0.4704(5) 0.4807(13) 0.0927(14) 0.026(4) Uani 1 d
H22 H 0.4775 0.549 0.0645 0.031 Uiso 1 calc
C23 C 0.4427(5) 0.4153(14) 0.0323(14) 0.034(5) Uani 1 d
H23 H 0.4312 0.4383 -0.0378 0.041 Uiso 1 calc
C24 C 0.4319(5) 0.3173(14) 0.0741(14) 0.028(4) Uani 1 d
C25 C 0.3836(6) 0.2448(15) -0.0819(15) 0.039(5) Uani 1 d
H25 H 0.3845 0.2995 -0.1371 0.047 Uiso 1 calc
C26 C 0.3623(5) 0.1524(14) -0.0898(14) 0.034(5) Uani 1 d
H26 H 0.3449 0.129 -0.1509 0.041 Uiso 1 calc
C27 C 0.3710(5) 0.0972(14) 0.0103(14) 0.031(4) Uani 1 d
H27 H 0.3603 0.0283 0.0273 0.037 Uiso 1 calc
C28 C 0.4968(5) 0.3067(12) 0.3472(17) 0.038(4) Uani 1 d
H28A H 0.4908 0.3562 0.4101 0.046 Uiso 1 calc
H28B H 0.5285 0.3005 0.3382 0.046 Uiso 1 calc
C29 C 0.5205(5) 0.0872(14) 0.3888(14) 0.035(5) Uani 1 d
C30 C 0.5091(5) -0.0220(13) 0.4350(14) 0.036(5) Uani 1 d
H30A H 0.4845 -0.0509 0.3931 0.054 Uiso 1 calc
H30B H 0.5016 -0.016 0.515 0.054 Uiso 1 calc
H30C H 0.534 -0.0695 0.4266 0.054 Uiso 1 calc
C31 C 0.5393(6) 0.0761(17) 0.2701(15) 0.053(6) Uani 1 d
H31A H 0.5649 0.0305 0.2727 0.079 Uiso 1 calc
H31B H 0.5473 0.1463 0.2414 0.079 Uiso 1 calc
H31C H 0.5177 0.0443 0.2201 0.079 Uiso 1 calc
C32 C 0.5584(6) 0.1354(15) 0.4641(16) 0.051(6) Uani 1 d
H32A H 0.5488 0.1411 0.5426 0.076 Uiso 1 calc
H32B H 0.5661 0.206 0.4358 0.076 Uiso 1 calc
H32C H 0.5837 0.0888 0.4601 0.076 Uiso 1 calc
C33 C 0.4420(6) 0.1920(14) 0.5099(16) 0.036(5) Uani 1 d
C34 C 0.4703(7) 0.2146(16) 0.6118(15) 0.058(6) Uani 1 d
H34A H 0.49 0.2732 0.5945 0.086 Uiso 1 calc
H34B H 0.4871 0.151 0.6306 0.086 Uiso 1 calc
H34C H 0.4521 0.234 0.6762 0.086 Uiso 1 calc
C35 C 0.4109(7) 0.2822(16) 0.4891(18) 0.062(7) Uani 1 d
H35A H 0.3956 0.2702 0.4179 0.093 Uiso 1 calc
H35B H 0.4269 0.3492 0.4848 0.093 Uiso 1 calc
H35C H 0.3901 0.2858 0.5511 0.093 Uiso 1 calc
C36 C 0.4152(5) 0.0947(13) 0.5351(14) 0.035(5) Uani 1 d
H36A H 0.3982 0.1068 0.6035 0.053 Uiso 1 calc
H36B H 0.4343 0.0336 0.5466 0.053 Uiso 1 calc
H36C H 0.3958 0.0805 0.4716 0.053 Uiso 1 calc
C37 C 0.3301(9) -0.1671(17) -0.2334(18) 0.080(8) Uani 1 d
H37A H 0.3101 -0.2164 -0.272 0.096 Uiso 1 calc
H37B H 0.3586 -0.2024 -0.2288 0.096 Uiso 1 calc
C38 C 0.2969(8) 0.354(2) 0.693(2) 0.094(9) Uani 1 d
H38A H 0.324 0.395 0.6894 0.113 Uiso 1 calc
H38B H 0.2883 0.3476 0.7731 0.113 Uiso 1 calc
B1 B 0.3751(8) 0.553(2) 0.795(2) 0.043(6) Uani 1 d
N1 N 0.3138(4) 0.0323(10) 0.3478(13) 0.028(3) Uani 1 d
N2 N 0.2735(5) 0.0206(11) 0.3935(11) 0.032(4) Uani 1 d
N3 N 0.3955(4) 0.1525(11) 0.0767(11) 0.024(3) Uani 1 d
N4 N 0.4039(4) 0.2453(11) 0.0217(11) 0.024(3) Uani 1 d
F1 F 0.3560(3) 0.5313(9) 0.8972(9) 0.057(3) Uani 1 d
F2 F 0.3446(3) 0.5810(9) 0.7207(10) 0.070(4) Uani 1 d
F3 F 0.4038(4) 0.6357(10) 0.8092(11) 0.083(4) Uani 1 d
F4 F 0.3969(4) 0.4649(9) 0.7622(8) 0.060(3) Uani 1 d
P1 P 0.36350(13) -0.2847(3) 0.3635(4) 0.0274(11) Uani 1 d
P2 P 0.47306(14) 0.1761(3) 0.3765(4) 0.0279(12) Uani 1 d
Pd1 Pd 0.34758(4) -0.11114(9) 0.34831(11) 0.0256(3) Uani 1 d
Pd2 Pd 0.43110(4) 0.13941(10) 0.22672(11) 0.0260(3) Uani 1 d
Cl1 Cl 0.41147(13) -0.0453(3) 0.2527(4) 0.0296(11) Uani 1 d
Cl2 Cl 0.3116(3) -0.1453(6) -0.0994(6) 0.106(3) Uani 1 d
Cl3 Cl 0.3353(3) -0.0536(6) -0.3140(6) 0.116(3) Uani 1 d
Cl4 Cl 0.3058(2) 0.2279(6) 0.6384(6) 0.094(2) Uani 1 d
Cl5 Cl 0.2561(2) 0.4224(6) 0.6177(8) 0.111(3) Uani 1 d

loop_
_atom_site_aniso_label
_atom_site_aniso_U_11
_atom_site_aniso_U_22
_atom_site_aniso_U_33
_atom_site_aniso_U_23
_atom_site_aniso_U_13
_atom_site_aniso_U_12
C1 0.026(10) 0.021(10) 0.017(9) 0.002(9) 0.002(7) 0.007(8)
C2 0.041(12) 0.035(12) 0.010(9) 0.012(9) 0.005(8) 0.004(9)
C3 0.033(11) 0.026(11) 0.022(10) -0.004(9) -0.002(8) 0.007(8)
C4 0.023(11) 0.045(13) 0.025(10) 0.003(10) 0.007(8) -0.011(9)
C5 0.041(12) 0.023(11) 0.020(10) -0.002(9) 0.004(8) 0.000(9)
C6 0.025(10) 0.027(11) 0.028(10) -0.002(9) 0.002(8) 0.003(8)
C7 0.016(9) 0.043(12) 0.044(13) 0.006(11) 0.011(8) 0.014(9)
C8 0.028(11) 0.032(11) 0.048(14) 0.013(10) -0.004(9) 0.016(8)
C9 0.031(11) 0.039(13) 0.034(12) 0.006(10) 0.000(8) 0.005(9)
C10 0.049(13) 0.030(12) 0.014(9) 0.009(9) -0.010(9) -0.003(9)
C11 0.035(12) 0.039(13) 0.033(11) -0.004(10) 0.000(9) -0.001(9)
C12 0.031(10) 0.036(11) 0.038(11) -0.001(12) -0.006(10) -0.004(8)
C13 0.030(11) 0.051(13) 0.038(12) -0.001(11) -0.019(9) -0.002(9)
C14 0.036(12) 0.036(12) 0.037(11) 0.004(10) 0.000(9) -0.004(9)
C15 0.022(9) 0.027(9) 0.034(10) -0.011(10) -0.001(10) 0.000(7)
C16 0.037(11) 0.033(11) 0.044(11) -0.019(12) -0.011(10) -0.007(8)
C17 0.056(13) 0.021(10) 0.052(15) -0.007(10) -0.020(11) 0.001(9)
C18 0.052(14) 0.038(13) 0.041(13) -0.008(11) 0.001(10) 0.001(10)
C19 0.012(10) 0.040(12) 0.036(11) -0.018(10) 0.011(8) -0.004(8)
C20 0.026(9) 0.032(10) 0.019(9) 0.004(10) 0.011(9) 0.003(8)
C21 0.030(11) 0.026(10) 0.024(11) -0.001(9) 0.008(8) -0.006(8)
C22 0.035(11) 0.017(10) 0.027(11) 0.005(9) -0.003(9) 0.002(8)
C23 0.047(13) 0.035(12) 0.020(10) 0.014(10) 0.010(9) 0.008(9)
C24 0.025(10) 0.032(11) 0.026(11) -0.001(10) -0.009(8) 0.004(9)
C25 0.043(12) 0.037(13) 0.037(12) -0.003(11) -0.004(9) 0.012(10)
C26 0.044(12) 0.030(12) 0.029(11) -0.011(10) -0.009(9) -0.005(9)
C27 0.035(11) 0.022(11) 0.036(11) 0.001(10) -0.008(9) 0.010(8)
C28 0.055(12) 0.029(10) 0.030(10) 0.005(12) -0.019(10) -0.002(8)
C29 0.042(12) 0.029(11) 0.035(12) 0.005(10) -0.010(9) -0.022(9)
C30 0.031(11) 0.037(12) 0.041(12) -0.009(10) -0.006(9) 0.003(9)
C31 0.018(11) 0.092(17) 0.047(14) 0.004(13) -0.006(9) 0.010(11)
C32 0.048(14) 0.048(13) 0.056(14) 0.007(12) -0.032(11) 0.008(11)
C33 0.049(13) 0.022(11) 0.036(12) 0.008(10) -0.001(9) -0.001(9)
C34 0.088(17) 0.053(15) 0.032(13) 0.006(12) 0.004(12) -0.018(12)
C35 0.089(17) 0.041(15) 0.057(15) 0.009(13) 0.014(13) 0.017(12)
C36 0.046(12) 0.035(12) 0.026(11) 0.000(10) -0.009(9) -0.003(9)
C37 0.13(2) 0.044(16) 0.066(19) -0.005(14) 0.016(15) -0.020(14)
C38 0.088(19) 0.11(2) 0.08(2) -0.005(18) -0.016(15) 0.036(18)
B1 0.036(16) 0.049(17) 0.045(16) 0.013(14) -0.001(12) 0.000(13)
N1 0.035(9) 0.017(8) 0.032(8) 0.010(9) 0.005(8) 0.011(6)
N2 0.031(9) 0.038(10) 0.026(9) -0.010(8) -0.003(7) 0.009(8)
N3 0.028(9) 0.022(9) 0.022(8) -0.001(8) -0.001(6) 0.000(7)
N4 0.028(8) 0.024(9) 0.021(8) 0.000(8) -0.007(7) -0.005(6)
F1 0.060(8) 0.074(9) 0.038(7) 0.012(6) 0.009(6) 0.001(6)
F2 0.071(8) 0.086(9) 0.053(8) 0.029(8) -0.022(7) 0.017(7)
F3 0.062(8) 0.066(9) 0.122(12) -0.010(8) 0.017(7) -0.032(7)
F4 0.085(9) 0.049(8) 0.046(8) 0.007(6) 0.016(6) 0.011(7)
P1 0.029(3) 0.022(3) 0.031(3) 0.004(3) -0.004(2) 0.0005(18)
P2 0.039(3) 0.020(3) 0.024(3) 0.002(2) -0.005(2) -0.003(2)
Pd1 0.0282(7) 0.0227(7) 0.0261(7) 0.0016(8) -0.0003(7) 0.0003(6)
Pd2 0.0282(7) 0.0227(7) 0.0273(7) 0.0011(8) -0.0012(7) -0.0028(6)
Cl1 0.032(3) 0.020(2) 0.036(3) -0.003(2) 0.007(2) -0.0047(18)
Cl2 0.139(6) 0.109(6) 0.070(5) -0.006(4) 0.003(4) -0.065(5)
Cl3 0.161(8) 0.102(6) 0.085(6) -0.013(5) -0.029(5) -0.029(5)
Cl4 0.076(5) 0.109(6) 0.096(5) -0.011(5) 0.002(4) 0.016(4)
Cl5 0.103(6) 0.079(5) 0.150(7) 0.027(5) -0.018(5) -0.014(4)

loop_
_atom_type_symbol
_atom_type_description
_atom_type_scat_dispersion_real
_atom_type_scat_dispersion_imag
_atom_type_scat_source
C C 0.0033 0.0016 'International Tables Vol C Tables 4.2.6.8 and 6.1.1.4'
H H 0 0 'International Tables Vol C Tables 4.2.6.8 and 6.1.1.4'
B B 0.0013 0.0007 'International Tables Vol C Tables 4.2.6.8 and 6.1.1.4'
N N 0.0061 0.0033 'International Tables Vol C Tables 4.2.6.8 and 6.1.1.4'
F F 0.0171 0.0103 'International Tables Vol C Tables 4.2.6.8 and 6.1.1.4'
P P 0.1023 0.0942 'International Tables Vol C Tables 4.2.6.8 and 6.1.1.4'
Pd Pd -0.9988 1.0072 'International Tables Vol C Tables 4.2.6.8 and 6.1.1.4'
Cl Cl 0.1484 0.1585 'International Tables Vol C Tables 4.2.6.8 and 6.1.1.4'

loop_
_geom_angle_atom_site_label_1
_geom_angle_atom_site_label_2
_geom_angle_atom_site_label_3
_geom_angle
C2 C1 C6 119.1(15)
C2 C1 Pd1 115.2(12)
C6 C1 Pd1 125.7(12)
C1 C2 C3 122.3(16)
C1 C2 N2 116.1(15)
C3 C2 N2 121.6(16)
C2 C3 C4 116.1(16)
C2 C3 H3 121.9
C4 C3 H3 121.9
C5 C4 C3 121.1(16)
C5 C4 H4 119.5
C3 C4 H4 119.5
C4 C5 C6 121.8(17)
C4 C5 H5 119.1
C6 C5 H5 119.1
C5 C6 C1 119.6(15)
C5 C6 C10 124.0(16)
C1 C6 C10 116.2(14)
N2 C7 C8 109.3(14)
N2 C7 H7 125.3
C8 C7 H7 125.3
C7 C8 C9 102.9(14)
C7 C8 H8 128.5
C9 C8 H8 128.5
N1 C9 C8 112.1(15)
N1 C9 H9 124
C8 C9 H9 124
C6 C10 P1 109.0(11)
C6 C10 H10A 109.9
P1 C10 H10A 109.9
C6 C10 H10B 109.9
P1 C10 H10B 109.9
H10A C10 H10B 108.3
C12 C11 C14 110.0(14)
C12 C11 C13 107.9(14)
C14 C11 C13 110.0(14)
C12 C11 P1 111.5(12)
C14 C11 P1 112.1(12)
C13 C11 P1 105.1(11)
C11 C12 H12A 109.5
C11 C12 H12B 109.5
H12A C12 H12B 109.5
C11 C12 H12C 109.5
H12A C12 H12C 109.5
H12B C12 H12C 109.5
C11 C13 H13A 109.5
C11 C13 H13B 109.5
H13A C13 H13B 109.5
C11 C13 H13C 109.5
H13A C13 H13C 109.5
H13B C13 H13C 109.5
C11 C14 H14A 109.5
C11 C14 H14B 109.5
H14A C14 H14B 109.5
C11 C14 H14C 109.5
H14A C14 H14C 109.5
H14B C14 H14C 109.5
C17 C15 C16 108.3(13)
C17 C15 C18 109.3(15)
C16 C15 C18 109.9(14)
C17 C15 P1 105.2(11)
C16 C15 P1 113.8(13)
C18 C15 P1 110.1(11)
C15 C16 H16A 109.5
C15 C16 H16B 109.5
H16A C16 H16B 109.5
C15 C16 H16C 109.5
H16A C16 H16C 109.5
H16B C16 H16C 109.5
C15 C17 H17A 109.5
C15 C17 H17B 109.5
H17A C17 H17B 109.5
C15 C17 H17C 109.5
H17A C17 H17C 109.5
H17B C17 H17C 109.5
C15 C18 H18A 109.5
C15 C18 H18B 109.5
H18A C18 H18B 109.5
C15 C18 H18C 109.5
H18A C18 H18C 109.5
H18B C18 H18C 109.5
C20 C19 C24 119.7(16)
C20 C19 Pd2 124.6(13)
C24 C19 Pd2 115.7(12)
C19 C20 C21 119.4(16)
C19 C20 C28 119.5(15)
C21 C20 C28 121.0(15)
C22 C21 C20 120.8(16)
C22 C21 H21 119.6
C20 C21 H21 119.6
C21 C22 C23 119.9(16)
C21 C22 H22 120.1
C23 C22 H22 120.1
C24 C23 C22 119.8(16)
C24 C23 H23 120.1
C22 C23 H23 120.1
C23 C24 N4 124.9(16)
C23 C24 C19 120.3(16)
N4 C24 C19 114.7(15)
C26 C25 N4 106.9(17)
C26 C25 H25 126.6
N4 C25 H25 126.6
C25 C26 C27 106.1(16)
C25 C26 H26 126.9
C27 C26 H26 126.9
N3 C27 C26 111.1(15)
N3 C27 H27 124.5
C26 C27 H27 124.5
C20 C28 P2 107.1(11)
C20 C28 H28A 110.3
P2 C28 H28A 110.3
C20 C28 H28B 110.3
P2 C28 H28B 110.3
H28A C28 H28B 108.5
C30 C29 C31 109.6(16)
C30 C29 C32 108.3(14)
C31 C29 C32 105.6(15)
C30 C29 P2 113.0(12)
C31 C29 P2 106.5(11)
C32 C29 P2 113.5(12)
C29 C30 H30A 109.5
C29 C30 H30B 109.5
H30A C30 H30B 109.5
C29 C30 H30C 109.5
H30A C30 H30C 109.5
H30B C30 H30C 109.5
C29 C31 H31A 109.5
C29 C31 H31B 109.5
H31A C31 H31B 109.5
C29 C31 H31C 109.5
H31A C31 H31C 109.5
H31B C31 H31C 109.5
C29 C32 H32A 109.5
C29 C32 H32B 109.5
H32A C32 H32B 109.5
C29 C32 H32C 109.5
H32A C32 H32C 109.5
H32B C32 H32C 109.5
C36 C33 C35 107.0(16)
C36 C33 C34 108.2(15)
C35 C33 C34 110.9(17)
C36 C33 P2 111.4(13)
C35 C33 P2 105.8(13)
C34 C33 P2 113.4(13)
C33 C34 H34A 109.5
C33 C34 H34B 109.5
H34A C34 H34B 109.5
C33 C34 H34C 109.5
H34A C34 H34C 109.5
H34B C34 H34C 109.5
C33 C35 H35A 109.5
C33 C35 H35B 109.5
H35A C35 H35B 109.5
C33 C35 H35C 109.5
H35A C35 H35C 109.5
H35B C35 H35C 109.5
C33 C36 H36A 109.5
C33 C36 H36B 109.5
H36A C36 H36B 109.5
C33 C36 H36C 109.5
H36A C36 H36C 109.5
H36B C36 H36C 109.5
Cl2 C37 Cl3 114.3(13)
Cl2 C37 H37A 108.7
Cl3 C37 H37A 108.7
Cl2 C37 H37B 108.7
Cl3 C37 H37B 108.7
H37A C37 H37B 107.6
Cl4 C38 Cl5 111.9(14)
Cl4 C38 H38A 109.2
Cl5 C38 H38A 109.2
Cl4 C38 H38B 109.2
Cl5 C38 H38B 109.2
H38A C38 H38B 107.9
F2 B1 F4 112(2)
F2 B1 F3 110.0(19)
F4 B1 F3 109.3(18)
F2 B1 F1 109.2(19)
F4 B1 F1 107.4(19)
F3 B1 F1 108.6(19)
C9 N1 N2 105.8(13)
C9 N1 Pd1 142.5(12)
N2 N1 Pd1 111.2(10)
C7 N2 N1 109.9(14)
C7 N2 C2 133.4(15)
N1 N2 C2 116.7(13)
C27 N3 N4 106.4(13)
C27 N3 Pd2 141.2(12)
N4 N3 Pd2 111.9(10)
N3 N4 C25 109.5(14)
N3 N4 C24 117.5(13)
C25 N4 C24 132.9(16)
C10 P1 C11 103.9(8)
C10 P1 C15 106.5(7)
C11 P1 C15 113.5(7)
C10 P1 Pd1 103.9(6)
C11 P1 Pd1 116.9(6)
C15 P1 Pd1 110.8(6)
C28 P2 C29 103.8(8)
C28 P2 C33 105.8(9)
C29 P2 C33 114.1(8)
C28 P2 Pd2 105.5(6)
C29 P2 Pd2 113.4(6)
C33 P2 Pd2 113.2(6)
C1 Pd1 N1 80.5(6)
C1 Pd1 P1 82.2(5)
N1 Pd1 P1 162.1(4)
C1 Pd1 Cl1 176.5(5)
N1 Pd1 Cl1 96.4(4)
P1 Pd1 Cl1 100.99(15)
C19 Pd2 N3 80.1(6)
C19 Pd2 P2 83.1(5)
N3 Pd2 P2 163.0(4)
C19 Pd2 Cl1 170.5(5)
N3 Pd2 Cl1 93.0(4)
P2 Pd2 Cl1 104.01(16)
Pd2 Cl1 Pd1 126.30(17)

loop_
_geom_bond_atom_site_label_1
_geom_bond_atom_site_label_2
_geom_bond_distance
C1 C2 1.38(2)
C1 C6 1.38(2)
C1 Pd1 1.975(15)
C2 C3 1.40(2)
C2 N2 1.40(2)
C3 C4 1.42(2)
C3 H3 0.95
C4 C5 1.34(2)
C4 H4 0.95
C5 C6 1.38(2)
C5 H5 0.95
C6 C10 1.52(2)
C7 N2 1.350(19)
C7 C8 1.37(2)
C7 H7 0.95
C8 C9 1.43(2)
C8 H8 0.95
C9 N1 1.307(19)
C9 H9 0.95
C10 P1 1.817(17)
C10 H10A 0.99
C10 H10B 0.99
C11 C12 1.52(2)
C11 C14 1.54(2)
C11 C13 1.55(2)
C11 P1 1.879(17)
C12 H12A 0.98
C12 H12B 0.98
C12 H12C 0.98
C13 H13A 0.98
C13 H13B 0.98
C13 H13C 0.98
C14 H14A 0.98
C14 H14B 0.98
C14 H14C 0.98
C15 C17 1.51(2)
C15 C16 1.52(2)
C15 C18 1.52(2)
C15 P1 1.884(18)
C16 H16A 0.98
C16 H16B 0.98
C16 H16C 0.98
C17 H17A 0.98
C17 H17B 0.98
C17 H17C 0.98
C18 H18A 0.98
C18 H18B 0.98
C18 H18C 0.98
C19 C20 1.38(2)
C19 C24 1.41(2)
C19 Pd2 1.972(18)
C20 C21 1.39(2)
C20 C28 1.53(2)
C21 C22 1.38(2)
C21 H21 0.95
C22 C23 1.39(2)
C22 H22 0.95
C23 C24 1.37(2)
C23 H23 0.95
C24 N4 1.401(19)
C25 C26 1.34(2)
C25 N4 1.38(2)
C25 H25 0.95
C26 C27 1.40(2)
C26 H26 0.95
C27 N3 1.298(19)
C27 H27 0.95
C28 P2 1.836(16)
C28 H28A 0.99
C28 H28B 0.99
C29 C30 1.52(2)
C29 C31 1.53(2)
C29 C32 1.60(2)
C29 P2 1.854(18)
C30 H30A 0.98
C30 H30B 0.98
C30 H30C 0.98
C31 H31A 0.98
C31 H31B 0.98
C31 H31C 0.98
C32 H32A 0.98
C32 H32B 0.98
C32 H32C 0.98
C33 C36 1.51(2)
C33 C35 1.51(2)
C33 C34 1.52(2)
C33 P2 1.862(19)
C34 H34A 0.98
C34 H34B 0.98
C34 H34C 0.98
C35 H35A 0.98
C35 H35B 0.98
C35 H35C 0.98
C36 H36A 0.98
C36 H36B 0.98
C36 H36C 0.98
C37 Cl2 1.71(2)
C37 Cl3 1.73(2)
C37 H37A 0.99
C37 H37B 0.99
C38 Cl4 1.73(2)
C38 Cl5 1.77(2)
C38 H38A 0.99
C38 H38B 0.99
B1 F2 1.33(2)
B1 F4 1.36(3)
B1 F3 1.38(3)
B1 F1 1.38(2)
N1 N2 1.368(17)
N1 Pd1 2.089(12)
N3 N4 1.363(17)
N3 Pd2 2.098(13)
P1 Pd1 2.249(4)
P2 Pd2 2.248(4)
Pd1 Cl1 2.427(4)
Pd2 Cl1 2.425(4)

loop_
_geom_hbond_atom_site_label_D
_geom_hbond_atom_site_label_H
_geom_hbond_atom_site_label_A
_geom_hbond_distance_DH
_geom_hbond_distance_HA
_geom_hbond_distance_DA
_geom_hbond_angle_DHA
_geom_hbond_site_symmetry_A
C3 H3 F1 0.95 2.43 3.213(19) 139.8 3_544
C10 H10B F2 0.99 2.36 3.274(19) 153.7 1_545
C12 H12A Cl1 0.98 2.72 3.641(17) 157.5 .
C18 H18C F1 0.98 2.55 3.52(2) 170.9 1_544
C23 H23 F4 0.95 2.62 3.56(2) 169.5 1_554
C25 H25 F4 0.95 2.43 3.36(2) 164.5 1_554
C28 H28B F3 0.99 2.27 3.20(2) 154.5 2_664
C30 H30A Cl1 0.98 2.81 3.730(17) 156.6 .
C35 H35C Cl4 0.98 2.9 3.77(2) 148.2 .
C36 H36A Cl3 0.98 2.97 3.582(19) 121.3 1_556
C37 H37B F3 0.99 2.51 3.41(3) 150.5 1_544
C38 H38A F2 0.99 2.46 3.24(3) 135.7 .
C38 H38A F4 0.99 2.57 3.50(3) 155.8 .
